data_7238305
loop_
_publ_author_name
'Zhang, Ya-Nan'
'Wang, Yao-Yu'
'Hou, Lei'
'Liu, Ping'
'Liu, Jian-Qiang'
'Shi, Qi-Zhen'

_publ_section_title
;
 A series of metal--organic coordination polymers assembled with disulfide
 ligand involving in situ cleavage of S--S under co-ligand intervention
;
_journal_issue 11
_journal_name_full CrystEngComm
_journal_page_first 3840
_journal_paper_doi 10.1039/c005228k
_journal_volume 12
_journal_year 2010
_chemical_formula_moiety 'C12 H10 N2 O6 S2 Zn'
_chemical_formula_sum 'C12 H10 N2 O6 S2 Zn'
_chemical_formula_weight 407.71
_space_group_IT_number 19
_space_group_name_Hall 'P 2ac 2ab'
_space_group_name_H-M_alt 'P 21 21 21'
_symmetry_cell_setting orthorhombic
_symmetry_space_group_name_H-M 'P 21 21 21'
_atom_sites_solution_hydrogens geom
_atom_sites_solution_primary direct
_atom_sites_solution_secondary difmap
_audit_creation_method SHELXL-97
_cell_angle_alpha 90.00
_cell_angle_beta 90.00
_cell_angle_gamma 90.00
_cell_formula_units_Z 4
_cell_length_a 4.8532(6)
_cell_length_b 13.9380(18)
_cell_length_c 21.639(3)
_cell_measurement_reflns_used 1746
_cell_measurement_temperature 293(2)
_cell_measurement_theta_max 22.246
_cell_measurement_theta_min 2.383
_cell_volume 1463.7(3)
_computing_cell_refinement APEX2
_computing_data_collection 'APEX2 (Bruker, 2005)'
_computing_data_reduction APEX2
_computing_molecular_graphics APEX2
_computing_publication_material APEX2
_computing_structure_refinement 'SHELXL-97 (Sheldrick, 1997)'
_computing_structure_solution 'SHELXS-97 (Sheldrick, 1990)'
_diffrn_ambient_temperature 293(2)
_diffrn_measured_fraction_theta_full 0.998
_diffrn_measured_fraction_theta_max 0.998
_diffrn_measurement_device_type 'Bruker APEX SMART II'
_diffrn_measurement_method \w
_diffrn_radiation_monochromator graphite
_diffrn_radiation_source 'fine-focus sealed tube'
_diffrn_radiation_type MoK\a
_diffrn_radiation_wavelength 0.71073
_diffrn_reflns_av_R_equivalents 0.0346
_diffrn_reflns_av_sigmaI/netI 0.0529
_diffrn_reflns_limit_h_max 5
_diffrn_reflns_limit_h_min -5
_diffrn_reflns_limit_k_max 16
_diffrn_reflns_limit_k_min -16
_diffrn_reflns_limit_l_max 18
_diffrn_reflns_limit_l_min -25
_diffrn_reflns_number 7364
_diffrn_reflns_theta_full 25.10
_diffrn_reflns_theta_max 25.10
_diffrn_reflns_theta_min 1.88
_diffrn_standards_decay_% 0
_diffrn_standards_interval_time 0
_diffrn_standards_number 0
_exptl_absorpt_coefficient_mu 1.996
_exptl_absorpt_correction_T_max 0.7675
_exptl_absorpt_correction_T_min 0.5767
_exptl_absorpt_correction_type multi-scan
_exptl_absorpt_process_details 'SADABS (Bruker, 1997)'
_exptl_crystal_colour white
_exptl_crystal_density_diffrn 1.850
_exptl_crystal_density_method 'not measured'
_exptl_crystal_description block
_exptl_crystal_F_000 824
_exptl_crystal_size_max 0.31
_exptl_crystal_size_mid 0.16
_exptl_crystal_size_min 0.14
_refine_diff_density_max 0.250
_refine_diff_density_min -0.243
_refine_diff_density_rms 0.057
_refine_ls_abs_structure_details 'Flack H D (1983), Acta Cryst. A39, 876-881'
_refine_ls_abs_structure_Flack -0.006(15)
_refine_ls_extinction_method none
_refine_ls_goodness_of_fit_ref 0.884
_refine_ls_hydrogen_treatment mixed
_refine_ls_matrix_type full
_refine_ls_number_parameters 215
_refine_ls_number_reflns 2602
_refine_ls_number_restraints 6
_refine_ls_restrained_S_all 0.886
_refine_ls_R_factor_all 0.0382
_refine_ls_R_factor_gt 0.0299
_refine_ls_shift/su_max 0.000
_refine_ls_shift/su_mean 0.000
_refine_ls_structure_factor_coef Fsqd
_refine_ls_weighting_details 'calc w=1/[\s^2^(Fo^2^)+(0.0442P)^2^+0.0000P] where P=(Fo^2^+2Fc^2^)/3'
_refine_ls_weighting_scheme calc
_refine_ls_wR_factor_gt 0.0704
_refine_ls_wR_factor_ref 0.0737
_reflns_number_gt 2187
_reflns_number_total 2602
_reflns_threshold_expression >2sigma(I)
_cod_data_source_file c005228k.txt
_cod_data_source_block xb2946m
_cod_original_sg_symbol_H-M P212121
_cod_database_code 7238305

loop_
_symmetry_equiv_pos_as_xyz
'x, y, z'
'-x+1/2, -y, z+1/2'
'x+1/2, -y+1/2, -z'
'-x, y+1/2, -z+1/2'

loop_
_atom_site_label
_atom_site_type_symbol
_atom_site_fract_x
_atom_site_fract_y
_atom_site_fract_z
_atom_site_U_iso_or_equiv
_atom_site_adp_type
_atom_site_occupancy
_atom_site_symmetry_multiplicity
_atom_site_calc_flag
_atom_site_refinement_flags
Zn1 Zn 0.76520(9) -0.20293(3) 0.132755(19) 0.03450(14) Uani 1 1 d .
O1 O 0.5029(5) -0.09550(16) 0.12699(11) 0.0338(6) Uani 1 1 d .
O2 O 0.5917(6) -0.03991(19) 0.22212(12) 0.0489(8) Uani 1 1 d .
O3 O 0.5573(5) 0.69862(18) 0.04696(11) 0.0418(6) Uani 1 1 d .
O4 O 0.5652(6) 0.67758(18) 0.14744(11) 0.0441(7) Uani 1 1 d .
O5 O 0.9704(6) -0.17966(19) 0.21090(11) 0.0443(7) Uani 1 1 d D
O6 O 1.0558(5) -0.17675(19) 0.07423(11) 0.0439(7) Uani 1 1 d D
H6B H 1.0298 -0.2080 0.0427 0.066 Uiso 1 1 calc RD
H6A H 1.2225 -0.1581 0.0767 0.066 Uiso 1 1 d RD
C4 C -0.0685(8) 0.1255(3) 0.09941(17) 0.0386(9) Uani 1 1 d .
H4 H -0.1568 0.1356 0.0618 0.046 Uiso 1 1 calc R
C8 C 0.0107(9) 0.4518(3) 0.13846(18) 0.0469(11) Uani 1 1 d .
H8 H -0.0482 0.4190 0.1735 0.056 Uiso 1 1 calc R
S1 S -0.3947(2) 0.27139(7) 0.14896(5) 0.0400(3) Uani 1 1 d .
S2 S -0.3357(2) 0.33638(7) 0.06580(5) 0.0428(3) Uani 1 1 d .
C1 C 0.4649(8) -0.0372(3) 0.17278(17) 0.0336(9) Uani 1 1 d .
C2 C 0.2510(9) 0.0396(2) 0.16241(15) 0.0304(8) Uani 1 1 d .
C3 C 0.1741(8) 0.0988(3) 0.21103(16) 0.0362(9) Uani 1 1 d .
H3 H 0.2572 0.0893 0.2493 0.043 Uiso 1 1 calc R
N1 N -0.0143(6) 0.1692(2) 0.20578(13) 0.0342(7) Uani 1 1 d .
C5 C -0.1334(7) 0.1805(2) 0.15052(16) 0.0313(8) Uani 1 1 d .
C6 C 0.1287(9) 0.0559(3) 0.10540(17) 0.0391(10) Uani 1 1 d .
H6 H 0.1806 0.0195 0.0713 0.047 Uiso 1 1 calc R
C7 C -0.0889(8) 0.4288(2) 0.08166(17) 0.0343(9) Uani 1 1 d .
N2 N -0.0214(8) 0.4742(2) 0.02972(14) 0.0439(9) Uani 1 1 d .
C9 C 0.1603(9) 0.5451(3) 0.03506(17) 0.0440(11) Uani 1 1 d .
H9 H 0.2103 0.5778 -0.0007 0.053 Uiso 1 1 calc R
C10 C 0.2810(8) 0.5736(2) 0.09034(15) 0.0315(8) Uani 1 1 d .
C11 C 0.2011(10) 0.5247(3) 0.14281(17) 0.0445(10) Uani 1 1 d .
H11 H 0.2756 0.5409 0.1810 0.053 Uiso 1 1 calc R
C12 C 0.4821(8) 0.6544(2) 0.09387(18) 0.0343(9) Uani 1 1 d .
H5B H 0.861(7) -0.1404(19) 0.2255(16) 0.051 Uiso 1 1 d D
H5A H 0.989(8) -0.2246(17) 0.2357(13) 0.051 Uiso 1 1 d D

loop_
_atom_site_aniso_label
_atom_site_aniso_U_11
_atom_site_aniso_U_22
_atom_site_aniso_U_33
_atom_site_aniso_U_23
_atom_site_aniso_U_13
_atom_site_aniso_U_12
Zn1 0.0360(2) 0.0299(2) 0.0376(2) 0.00185(17) -0.0017(2) -0.0015(2)
O1 0.0348(15) 0.0337(13) 0.0331(13) -0.0061(12) -0.0008(13) -0.0005(11)
O2 0.061(2) 0.0484(16) 0.0375(16) -0.0100(12) -0.0145(15) 0.0144(15)
O3 0.0438(16) 0.0429(15) 0.0387(15) 0.0022(13) 0.0022(12) -0.0122(14)
O4 0.0580(18) 0.0377(14) 0.0365(16) 0.0003(12) -0.0114(14) -0.0143(13)
O5 0.0515(19) 0.0424(16) 0.0389(16) 0.0078(13) -0.0080(13) -0.0047(14)
O6 0.0343(15) 0.0622(19) 0.0352(15) -0.0094(13) -0.0004(12) -0.0075(14)
C4 0.048(3) 0.037(2) 0.030(2) 0.0000(17) -0.0022(19) 0.0005(19)
C8 0.059(3) 0.043(2) 0.040(2) 0.009(2) 0.000(2) -0.015(2)
S1 0.0346(5) 0.0321(5) 0.0533(7) 0.0035(4) 0.0071(5) 0.0011(4)
S2 0.0456(7) 0.0347(5) 0.0481(6) 0.0049(4) -0.0125(5) -0.0084(4)
C1 0.034(2) 0.034(2) 0.034(2) 0.0001(17) 0.0038(18) -0.0055(16)
C2 0.0322(19) 0.0280(16) 0.0310(18) -0.0018(14) 0.0040(19) -0.0058(18)
C3 0.041(2) 0.0367(19) 0.031(2) -0.0025(16) -0.0050(17) -0.0024(17)
N1 0.0346(18) 0.0296(15) 0.0385(18) -0.0025(14) 0.0016(15) 0.0035(14)
C5 0.032(2) 0.0283(18) 0.033(2) 0.0002(15) 0.0011(16) -0.0037(15)
C6 0.052(3) 0.034(2) 0.032(2) -0.0028(16) 0.0018(19) -0.0003(19)
C7 0.037(2) 0.0283(19) 0.038(2) 0.0021(16) -0.0048(18) 0.0021(17)
N2 0.054(2) 0.0435(19) 0.0343(18) 0.0049(15) -0.0070(16) -0.0170(17)
C9 0.059(3) 0.040(2) 0.033(2) 0.0065(17) 0.001(2) -0.015(2)
C10 0.034(2) 0.0290(17) 0.0309(19) 0.0004(15) -0.0013(19) 0.0024(17)
C11 0.059(3) 0.039(2) 0.035(2) -0.0028(17) -0.009(2) -0.013(2)
C12 0.034(2) 0.0307(19) 0.038(2) -0.0015(18) -0.0003(19) 0.0018(17)

loop_
_atom_type_symbol
_atom_type_description
_atom_type_scat_dispersion_real
_atom_type_scat_dispersion_imag
_atom_type_scat_source
C C 0.0033 0.0016 'International Tables Vol C Tables 4.2.6.8 and 6.1.1.4'
O O 0.0106 0.0060 'International Tables Vol C Tables 4.2.6.8 and 6.1.1.4'
S S 0.1246 0.1234 'International Tables Vol C Tables 4.2.6.8 and 6.1.1.4'
Zn Zn 0.2839 1.4301 'International Tables Vol C Tables 4.2.6.8 and 6.1.1.4'
N N 0.0061 0.0033 'International Tables Vol C Tables 4.2.6.8 and 6.1.1.4'
H H 0.0000 0.0000 'International Tables Vol C Tables 4.2.6.8 and 6.1.1.4'

loop_
_geom_angle_atom_site_label_1
_geom_angle_atom_site_label_2
_geom_angle_atom_site_label_3
_geom_angle
_geom_angle_site_symmetry_1
_geom_angle_site_symmetry_3
O6 Zn1 O4 129.11(11) . 1_545
O6 Zn1 O1 106.68(11) . .
O4 Zn1 O1 109.72(11) 1_545 .
O6 Zn1 O5 99.27(12) . .
O4 Zn1 O5 104.45(10) 1_545 .
O1 Zn1 O5 104.68(11) . .
O6 Zn1 C12 108.87(12) . 1_545
O4 Zn1 C12 28.89(10) 1_545 1_545
O1 Zn1 C12 102.87(11) . 1_545
O5 Zn1 C12 132.46(12) . 1_545
C1 O1 Zn1 121.4(2) . .
C12 O4 Zn1 103.1(2) . 1_565
Zn1 O5 H5B 96(3) . .
Zn1 O5 H5A 119(3) . .
H5B O5 H5A 108.6(17) . .
Zn1 O6 H6B 109.5 . .
Zn1 O6 H6A 135.2 . .
H6B O6 H6A 111.2 . .
C6 C4 C5 118.5(4) . .
C6 C4 H4 120.8 . .
C5 C4 H4 120.8 . .
C7 C8 C11 118.3(4) . .
C7 C8 H8 120.8 . .
C11 C8 H8 120.8 . .
C5 S1 S2 103.39(12) . .
C7 S2 S1 104.16(13) . .
O2 C1 O1 124.9(4) . .
O2 C1 C2 119.6(3) . .
O1 C1 C2 115.5(3) . .
C3 C2 C6 117.5(3) . .
C3 C2 C1 119.6(3) . .
C6 C2 C1 122.9(3) . .
N1 C3 C2 123.5(3) . .
N1 C3 H3 118.3 . .
C2 C3 H3 118.3 . .
C5 N1 C3 117.1(3) . .
N1 C5 C4 123.5(3) . .
N1 C5 S1 113.9(3) . .
C4 C5 S1 122.5(3) . .
C4 C6 C2 119.9(4) . .
C4 C6 H6 120.0 . .
C2 C6 H6 120.0 . .
N2 C7 C8 124.4(3) . .
N2 C7 S2 110.1(3) . .
C8 C7 S2 125.4(3) . .
C9 N2 C7 116.3(3) . .
N2 C9 C10 124.5(3) . .
N2 C9 H9 117.7 . .
C10 C9 H9 117.7 . .
C11 C10 C9 116.6(3) . .
C11 C10 C12 121.0(3) . .
C9 C10 C12 122.4(3) . .
C8 C11 C10 119.8(3) . .
C8 C11 H11 120.1 . .
C10 C11 H11 120.1 . .
O3 C12 O4 121.8(3) . .
O3 C12 C10 121.6(3) . .
O4 C12 C10 116.5(3) . .
O3 C12 Zn1 74.1(2) . 1_565
O4 C12 Zn1 48.05(16) . 1_565
C10 C12 Zn1 162.6(3) . 1_565

loop_
_geom_bond_atom_site_label_1
_geom_bond_atom_site_label_2
_geom_bond_distance
_geom_bond_site_symmetry_2
Zn1 O6 1.930(3) .
Zn1 O4 1.954(2) 1_545
Zn1 O1 1.969(2) .
Zn1 O5 1.989(3) .
Zn1 C12 2.559(4) 1_545
O1 C1 1.295(4) .
O2 C1 1.233(4) .
O3 C12 1.242(4) .
O4 C12 1.269(4) .
O4 Zn1 1.954(2) 1_565
O5 H5B 0.825(10) .
O5 H5A 0.830(10) .
O6 H6B 0.8200 .
O6 H6A 0.8516 .
C4 C6 1.369(5) .
C4 C5 1.382(5) .
C4 H4 0.9300 .
C8 C7 1.359(5) .
C8 C11 1.377(6) .
C8 H8 0.9300 .
S1 C5 1.793(4) .
S1 S2 2.0349(14) .
S2 C7 1.793(4) .
C1 C2 1.508(5) .
C2 C3 1.388(5) .
C2 C6 1.388(5) .
C3 N1 1.346(4) .
C3 H3 0.9300 .
N1 C5 1.337(4) .
C6 H6 0.9300 .
C7 N2 1.331(4) .
N2 C9 1.329(5) .
C9 C10 1.390(5) .
C9 H9 0.9300 .
C10 C11 1.380(5) .
C10 C12 1.493(5) .
C11 H11 0.9300 .
C12 Zn1 2.559(4) 1_565

loop_
_geom_torsion_atom_site_label_1
_geom_torsion_atom_site_label_2
_geom_torsion_atom_site_label_3
_geom_torsion_atom_site_label_4
_geom_torsion
_geom_torsion_site_symmetry_1
_geom_torsion_site_symmetry_4
O6 Zn1 O1 C1 -114.4(3) . .
O4 Zn1 O1 C1 101.8(3) 1_545 .
O5 Zn1 O1 C1 -9.8(3) . .
C12 Zn1 O1 C1 131.1(3) 1_545 .
C5 S1 S2 C7 -88.49(17) . .
Zn1 O1 C1 O2 3.0(5) . .
Zn1 O1 C1 C2 -178.1(2) . .
O2 C1 C2 C3 -8.1(5) . .
O1 C1 C2 C3 172.9(3) . .
O2 C1 C2 C6 170.5(4) . .
O1 C1 C2 C6 -8.5(5) . .
C6 C2 C3 N1 1.1(6) . .
C1 C2 C3 N1 179.8(3) . .
C2 C3 N1 C5 0.9(5) . .
C3 N1 C5 C4 -1.3(5) . .
C3 N1 C5 S1 176.8(3) . .
C6 C4 C5 N1 -0.2(6) . .
C6 C4 C5 S1 -178.2(3) . .
S2 S1 C5 N1 140.7(2) . .
S2 S1 C5 C4 -41.1(3) . .
C5 C4 C6 C2 2.3(5) . .
C3 C2 C6 C4 -2.7(5) . .
C1 C2 C6 C4 178.6(4) . .
C11 C8 C7 N2 -2.2(6) . .
C11 C8 C7 S2 179.7(3) . .
S1 S2 C7 N2 176.9(3) . .
S1 S2 C7 C8 -4.8(4) . .
C8 C7 N2 C9 1.5(6) . .
S2 C7 N2 C9 179.8(3) . .
C7 N2 C9 C10 0.1(6) . .
N2 C9 C10 C11 -0.7(6) . .
N2 C9 C10 C12 -179.3(4) . .
C7 C8 C11 C10 1.4(6) . .
C9 C10 C11 C8 0.0(6) . .
C12 C10 C11 C8 178.6(4) . .
Zn1 O4 C12 O3 7.5(4) 1_565 .
Zn1 O4 C12 C10 -170.3(3) 1_565 .
C11 C10 C12 O3 179.5(4) . .
C9 C10 C12 O3 -2.0(6) . .
C11 C10 C12 O4 -2.7(5) . .
C9 C10 C12 O4 175.8(4) . .
C11 C10 C12 Zn1 -27.6(11) . 1_565
C9 C10 C12 Zn1 150.9(7) . 1_565
